data_4504796
loop_
_publ_author_name
'Trivedi, Darshak R.'
'Dastidar, Parthasarathi'

_publ_section_title
;
 Supramolecular Hydrogen Bond Isomerism in Organic Salts:&#x2009; A
 Transition from 0D to 1D
;
_journal_issue 4
_journal_name_full 'Crystal Growth &amp; Design'
_journal_page_first 1022
_journal_paper_doi 10.1021/cg050674r
_journal_volume 6
_journal_year 2006
_chemical_formula_sum 'C23 H45 N O2'
_chemical_formula_weight 367.60
_chemical_name_systematic
; 
 ? 
;
_space_group_IT_number 14
_symmetry_cell_setting monoclinic
_symmetry_space_group_name_Hall '-P 2ybc'
_symmetry_space_group_name_H-M 'P 1 21/c 1'
_atom_sites_solution_hydrogens geom
_atom_sites_solution_primary direct
_atom_sites_solution_secondary difmap
_audit_creation_method SHELXL-97
_cell_angle_alpha 90.00
_cell_angle_beta 103.093(10)
_cell_angle_gamma 90.00
_cell_formula_units_Z 4
_cell_length_a 14.754(8)
_cell_length_b 8.789(5)
_cell_length_c 19.241(11)
_cell_measurement_temperature 293(2)
_cell_volume 2430(2)
_computing_cell_refinement 'BRUKER AXS SMART 3'
_computing_data_collection 'BRUKER AXS SMART 3'
_computing_data_reduction 'BRUKER AXS SMART 3'
_computing_molecular_graphics 'PLATON, 'MERCURY 1.3'
_computing_structure_refinement 'SHELXL-97 (Sheldrick, 1997)'
_computing_structure_solution 'SHELXS-97 (Sheldrick, 1990)'
_diffrn_ambient_temperature 293(2)
_diffrn_detector_area_resol_mean 0.3
_diffrn_measured_fraction_theta_full 1.000
_diffrn_measured_fraction_theta_max 1.000
_diffrn_measurement_device_type 'BRUKER SMART CCD AREA DETECTOR'
_diffrn_measurement_method PHI-OMEGA
_diffrn_radiation_monochromator graphite
_diffrn_radiation_source 'fine-focus sealed tube'
_diffrn_radiation_type MoK\a
_diffrn_radiation_wavelength 0.71073
_diffrn_reflns_av_R_equivalents 0.0552
_diffrn_reflns_av_sigmaI/netI 0.0532
_diffrn_reflns_limit_h_max 15
_diffrn_reflns_limit_h_min -15
_diffrn_reflns_limit_k_max 9
_diffrn_reflns_limit_k_min -9
_diffrn_reflns_limit_l_max 20
_diffrn_reflns_limit_l_min -20
_diffrn_reflns_number 13483
_diffrn_reflns_theta_full 22.50
_diffrn_reflns_theta_max 22.50
_diffrn_reflns_theta_min 1.42
_diffrn_standards_decay_% <10
_exptl_absorpt_coefficient_mu 0.062
_exptl_absorpt_correction_type SADABS
_exptl_crystal_colour COLOURLESS
_exptl_crystal_density_diffrn 1.005
_exptl_crystal_density_method 'not measured'
_exptl_crystal_description PLATE
_exptl_crystal_F_000 824
_exptl_crystal_size_max 0.658
_exptl_crystal_size_mid 0.432
_exptl_crystal_size_min 0.316
_refine_diff_density_max 0.290
_refine_diff_density_min -0.197
_refine_diff_density_rms 0.040
_refine_ls_extinction_method none
_refine_ls_goodness_of_fit_ref 1.112
_refine_ls_hydrogen_treatment constr
_refine_ls_matrix_type full
_refine_ls_number_parameters 236
_refine_ls_number_reflns 3181
_refine_ls_number_restraints 0
_refine_ls_restrained_S_all 1.112
_refine_ls_R_factor_all 0.1460
_refine_ls_R_factor_gt 0.1004
_refine_ls_shift/su_max 0.000
_refine_ls_shift/su_mean 0.000
_refine_ls_structure_factor_coef Fsqd
_refine_ls_weighting_details 'calc w=1/[\s^2^(Fo^2^)+(0.1241P)^2^+1.1944P] where P=(Fo^2^+2Fc^2^)/3'
_refine_ls_weighting_scheme calc
_refine_ls_wR_factor_gt 0.2496
_refine_ls_wR_factor_ref 0.2813
_reflns_number_gt 2012
_reflns_number_total 3181
_reflns_threshold_expression >2sigma(I)
_cod_data_source_file cg050674rsi20051226_081425.cif
_cod_data_source_block dt0860
_cod_depositor_comments
;
The following automatic conversions were performed:

'_symmetry_cell_setting' value 'MONOCLINIC' changed to 'monoclinic'
according to /home/saulius/struct/CIF-dictionaries/cif_core.dic
dictionary named 'cif_core.dic' version 2.4.1 from 2010-06-29.

Automatic conversion script
Id: cif_fix_values 1715 2011-07-08 13:25:40Z adriana 
;
_cod_original_sg_symbol_H-M 'P 2(1)/C'
_cod_database_code 4504796

loop_
_symmetry_equiv_pos_as_xyz
'x, y, z'
'-x, y+1/2, -z+1/2'
'-x, -y, -z'
'x, -y-1/2, z-1/2'

loop_
_atom_site_label
_atom_site_type_symbol
_atom_site_fract_x
_atom_site_fract_y
_atom_site_fract_z
_atom_site_U_iso_or_equiv
_atom_site_adp_type
_atom_site_occupancy
_atom_site_symmetry_multiplicity
_atom_site_calc_flag
_atom_site_refinement_flags
N1 N 0.0855(2) 0.3041(4) 0.99959(15) 0.0587(9) Uani 1 1 d .
H1N1 H 0.0993 0.4031 0.9961 0.070 Uiso 1 1 calc R
H2N1 H 0.0357 0.2996 1.0193 0.070 Uiso 1 1 calc R
O1 O 0.0582(3) 0.7535(5) 0.93751(19) 0.1038(13) Uani 1 1 d .
O2 O 0.1603(3) 0.5812(4) 0.9846(2) 0.1075(13) Uani 1 1 d .
C1 C 0.1655(3) 0.2309(5) 1.0502(2) 0.0615(11) Uani 1 1 d .
H1A H 0.2198 0.2343 1.0289 0.074 Uiso 1 1 calc R
C2 C 0.1457(3) 0.0664(5) 1.0646(2) 0.0742(13) Uani 1 1 d .
H2A H 0.0915 0.0605 1.0852 0.089 Uiso 1 1 calc R
H2B H 0.1325 0.0097 1.0202 0.089 Uiso 1 1 calc R
C3 C 0.2288(4) -0.0027(6) 1.1156(3) 0.0925(16) Uani 1 1 d .
H3A H 0.2817 -0.0038 1.0934 0.111 Uiso 1 1 calc R
H3B H 0.2149 -0.1070 1.1259 0.111 Uiso 1 1 calc R
C4 C 0.2534(4) 0.0876(7) 1.1846(3) 0.1040(18) Uani 1 1 d .
H4A H 0.2030 0.0800 1.2092 0.125 Uiso 1 1 calc R
H4B H 0.3088 0.0449 1.2154 0.125 Uiso 1 1 calc R
C5 C 0.2703(4) 0.2528(6) 1.1702(3) 0.0956(17) Uani 1 1 d .
H5A H 0.3247 0.2609 1.1500 0.115 Uiso 1 1 calc R
H5B H 0.2828 0.3088 1.2148 0.115 Uiso 1 1 calc R
C6 C 0.1872(3) 0.3230(5) 1.1191(2) 0.0749(13) Uani 1 1 d .
H6A H 0.2010 0.4275 1.1089 0.090 Uiso 1 1 calc R
H6B H 0.1338 0.3231 1.1406 0.090 Uiso 1 1 calc R
C7 C 0.0571(3) 0.2409(5) 0.9255(2) 0.0618(11) Uani 1 1 d .
H7A H 0.0352 0.1363 0.9284 0.074 Uiso 1 1 calc R
C8 C 0.1365(3) 0.2389(5) 0.8880(2) 0.0731(13) Uani 1 1 d .
H8A H 0.1854 0.1727 0.9136 0.088 Uiso 1 1 calc R
H8B H 0.1619 0.3406 0.8878 0.088 Uiso 1 1 calc R
C9 C 0.1038(4) 0.1828(6) 0.8115(2) 0.0952(17) Uani 1 1 d .
H9A H 0.1552 0.1861 0.7878 0.114 Uiso 1 1 calc R
H9B H 0.0832 0.0780 0.8118 0.114 Uiso 1 1 calc R
C10 C 0.0245(4) 0.2805(7) 0.7708(2) 0.1038(18) Uani 1 1 d .
H10A H 0.0463 0.3837 0.7673 0.125 Uiso 1 1 calc R
H10B H 0.0030 0.2408 0.7229 0.125 Uiso 1 1 calc R
C11 C -0.0548(4) 0.2813(7) 0.8083(2) 0.0981(17) Uani 1 1 d .
H11A H -0.0801 0.1793 0.8079 0.118 Uiso 1 1 calc R
H11B H -0.1038 0.3474 0.7828 0.118 Uiso 1 1 calc R
C12 C -0.0234(3) 0.3359(6) 0.8852(2) 0.0774(14) Uani 1 1 d .
H12A H -0.0044 0.4416 0.8856 0.093 Uiso 1 1 calc R
H12B H -0.0749 0.3290 0.9086 0.093 Uiso 1 1 calc R
C13 C 0.1354(4) 0.6977(6) 0.9494(3) 0.0747(13) Uani 1 1 d .
C14 C 0.2081(6) 0.7840(9) 0.9229(5) 0.166(4) Uani 1 1 d .
H14A H 0.1770 0.8740 0.8997 0.199 Uiso 1 1 calc R
H14B H 0.2518 0.8198 0.9652 0.199 Uiso 1 1 calc R
C15 C 0.2561(7) 0.7365(11) 0.8829(6) 0.194(4) Uani 1 1 d .
H15A H 0.2134 0.6969 0.8408 0.233 Uiso 1 1 calc R
H15B H 0.2907 0.6500 0.9066 0.233 Uiso 1 1 calc R
C16 C 0.3265(6) 0.8371(12) 0.8559(6) 0.188(4) Uani 1 1 d .
H16A H 0.3015 0.9395 0.8494 0.226 Uiso 1 1 calc R
H16B H 0.3832 0.8415 0.8931 0.226 Uiso 1 1 calc R
C17 C 0.3489(8) 0.7943(12) 0.7955(7) 0.201(4) Uani 1 1 d .
H17A H 0.2914 0.7958 0.7591 0.241 Uiso 1 1 calc R
H17B H 0.3674 0.6884 0.8020 0.241 Uiso 1 1 calc R
C18 C 0.4167(6) 0.8665(11) 0.7650(6) 0.170(3) Uani 1 1 d .
H18A H 0.4765 0.8570 0.7983 0.204 Uiso 1 1 calc R
H18B H 0.4019 0.9741 0.7604 0.204 Uiso 1 1 calc R
C19 C 0.4269(9) 0.8108(14) 0.6952(7) 0.217(5) Uani 1 1 d .
H19A H 0.4335 0.7012 0.6998 0.260 Uiso 1 1 calc R
H19B H 0.3676 0.8291 0.6623 0.260 Uiso 1 1 calc R
C20 C 0.4874(9) 0.8539(17) 0.6643(7) 0.228(5) Uani 1 1 d .
H20A H 0.5468 0.8410 0.6979 0.274 Uiso 1 1 calc R
H20B H 0.4786 0.9625 0.6568 0.274 Uiso 1 1 calc R
C21 C 0.4983(10) 0.7875(18) 0.5946(8) 0.251(6) Uani 1 1 d .
H21A H 0.4911 0.6782 0.5978 0.302 Uiso 1 1 calc R
H21B H 0.4461 0.8234 0.5581 0.302 Uiso 1 1 calc R
C22 C 0.5684(12) 0.810(2) 0.5725(9) 0.316(10) Uani 1 1 d .
H22A H 0.6200 0.7754 0.6099 0.379 Uiso 1 1 calc R
H22B H 0.5747 0.9192 0.5697 0.379 Uiso 1 1 calc R
C23 C 0.5849(8) 0.7489(19) 0.5061(7) 0.305(9) Uani 1 1 d .
H23A H 0.6104 0.6482 0.5142 0.457 Uiso 1 1 calc R
H23B H 0.6279 0.8133 0.4893 0.457 Uiso 1 1 calc R
H23C H 0.5272 0.7449 0.4710 0.457 Uiso 1 1 calc R

loop_
_atom_site_aniso_label
_atom_site_aniso_U_11
_atom_site_aniso_U_22
_atom_site_aniso_U_33
_atom_site_aniso_U_23
_atom_site_aniso_U_13
_atom_site_aniso_U_12
N1 0.068(2) 0.058(2) 0.053(2) 0.0010(16) 0.0208(17) -0.0030(17)
O1 0.087(3) 0.136(3) 0.097(3) 0.017(2) 0.038(2) 0.012(2)
O2 0.135(3) 0.073(2) 0.118(3) 0.010(2) 0.035(2) -0.013(2)
C1 0.064(3) 0.065(3) 0.055(2) 0.005(2) 0.012(2) 0.006(2)
C2 0.085(3) 0.063(3) 0.070(3) 0.004(2) 0.010(3) 0.005(3)
C3 0.104(4) 0.080(3) 0.086(3) 0.017(3) 0.007(3) 0.012(3)
C4 0.109(4) 0.111(5) 0.081(4) 0.020(3) -0.002(3) 0.015(4)
C5 0.103(4) 0.103(4) 0.071(3) -0.003(3) -0.002(3) -0.006(3)
C6 0.085(3) 0.073(3) 0.062(3) 0.001(2) 0.007(2) -0.006(3)
C7 0.078(3) 0.060(3) 0.049(2) -0.0003(19) 0.018(2) 0.001(2)
C8 0.087(3) 0.075(3) 0.065(3) 0.004(2) 0.032(2) 0.009(3)
C9 0.117(4) 0.112(4) 0.063(3) -0.004(3) 0.035(3) 0.017(4)
C10 0.128(5) 0.133(5) 0.051(3) 0.005(3) 0.021(3) 0.014(4)
C11 0.101(4) 0.123(5) 0.066(3) 0.007(3) 0.009(3) 0.006(3)
C12 0.074(3) 0.102(4) 0.054(3) 0.003(2) 0.009(2) 0.008(3)
C13 0.088(4) 0.064(3) 0.083(3) -0.001(3) 0.042(3) -0.013(3)
C14 0.160(7) 0.138(6) 0.247(10) 0.039(6) 0.146(7) 0.012(5)
C15 0.183(8) 0.189(9) 0.252(11) 0.018(8) 0.136(9) -0.025(7)
C16 0.149(7) 0.219(10) 0.234(11) 0.010(8) 0.122(8) -0.026(7)
C17 0.185(9) 0.191(10) 0.245(12) -0.017(9) 0.084(9) -0.052(8)
C18 0.141(7) 0.184(8) 0.214(10) 0.030(7) 0.101(7) 0.006(6)
C19 0.213(11) 0.227(12) 0.233(13) -0.003(10) 0.098(11) -0.039(9)
C20 0.198(11) 0.306(16) 0.199(12) -0.003(11) 0.084(10) -0.010(11)
C21 0.234(15) 0.321(17) 0.224(15) 0.005(12) 0.105(12) 0.021(13)
C22 0.272(18) 0.49(3) 0.207(14) 0.033(16) 0.101(14) 0.10(2)
C23 0.191(10) 0.53(3) 0.218(13) -0.011(14) 0.096(10) 0.087(14)

loop_
_atom_type_symbol
_atom_type_description
_atom_type_scat_dispersion_real
_atom_type_scat_dispersion_imag
_atom_type_scat_source
C C 0.0033 0.0016 'International Tables Vol C Tables 4.2.6.8 and 6.1.1.4'
H H 0.0000 0.0000 'International Tables Vol C Tables 4.2.6.8 and 6.1.1.4'
N N 0.0061 0.0033 'International Tables Vol C Tables 4.2.6.8 and 6.1.1.4'
O O 0.0106 0.0060 'International Tables Vol C Tables 4.2.6.8 and 6.1.1.4'

loop_
_geom_angle_atom_site_label_1
_geom_angle_atom_site_label_2
_geom_angle_atom_site_label_3
_geom_angle
_geom_angle_site_symmetry_1
_geom_angle_site_symmetry_3
C1 N1 C7 118.0(3) . .
C1 N1 H1N1 107.8 . .
C7 N1 H1N1 107.8 . .
C1 N1 H2N1 107.8 . .
C7 N1 H2N1 107.8 . .
H1N1 N1 H2N1 107.1 . .
O2 O2 C13 0(10) 1 .
N1 C1 C2 112.0(3) . .
N1 C1 C6 108.5(3) . .
C2 C1 C6 111.0(3) . .
N1 C1 H1A 108.4 . .
C2 C1 H1A 108.4 . .
C6 C1 H1A 108.4 . .
C3 C2 C1 109.9(4) . .
C3 C2 H2A 109.7 . .
C1 C2 H2A 109.7 . .
C3 C2 H2B 109.7 . .
C1 C2 H2B 109.7 . .
H2A C2 H2B 108.2 . .
C2 C3 C4 110.8(4) . .
C2 C3 H3A 109.5 . .
C4 C3 H3A 109.5 . .
C2 C3 H3B 109.5 . .
C4 C3 H3B 109.5 . .
H3A C3 H3B 108.1 . .
C5 C4 C3 110.9(4) . .
C5 C4 H4A 109.4 . .
C3 C4 H4A 109.4 . .
C5 C4 H4B 109.4 . .
C3 C4 H4B 109.4 . .
H4A C4 H4B 108.0 . .
C4 C5 C6 111.5(4) . .
C4 C5 H5A 109.3 . .
C6 C5 H5A 109.3 . .
C4 C5 H5B 109.3 . .
C6 C5 H5B 109.3 . .
H5A C5 H5B 108.0 . .
C5 C6 C1 109.1(4) . .
C5 C6 H6A 109.9 . .
C1 C6 H6A 109.9 . .
C5 C6 H6B 109.9 . .
C1 C6 H6B 109.9 . .
H6A C6 H6B 108.3 . .
N1 C7 C8 112.3(3) . .
N1 C7 C12 107.5(3) . .
C8 C7 C12 111.4(3) . .
N1 C7 H7A 108.5 . .
C8 C7 H7A 108.5 . .
C12 C7 H7A 108.5 . .
C7 C8 C9 110.8(4) . .
C7 C8 H8A 109.5 . .
C9 C8 H8A 109.5 . .
C7 C8 H8B 109.5 . .
C9 C8 H8B 109.5 . .
H8A C8 H8B 108.1 . .
C10 C9 C8 110.8(4) . .
C10 C9 H9A 109.5 . .
C8 C9 H9A 109.5 . .
C10 C9 H9B 109.5 . .
C8 C9 H9B 109.5 . .
H9A C9 H9B 108.1 . .
C11 C10 C9 110.3(4) . .
C11 C10 H10A 109.6 . .
C9 C10 H10A 109.6 . .
C11 C10 H10B 109.6 . .
C9 C10 H10B 109.6 . .
H10A C10 H10B 108.1 . .
C10 C11 C12 111.6(4) . .
C10 C11 H11A 109.3 . .
C12 C11 H11A 109.3 . .
C10 C11 H11B 109.3 . .
C12 C11 H11B 109.3 . .
H11A C11 H11B 108.0 . .
C7 C12 C11 110.8(4) . .
C7 C12 H12A 109.5 . .
C11 C12 H12A 109.5 . .
C7 C12 H12B 109.5 . .
C11 C12 H12B 109.5 . .
H12A C12 H12B 108.1 . .
O1 C13 O2 126.0(5) . 1
O1 C13 O2 126.0(5) . .
O2 C13 O2 0.0(4) 1 .
O1 C13 C14 116.5(6) . .
O2 C13 C14 117.5(6) 1 .
O2 C13 C14 117.5(6) . .
C15 C14 C13 126.9(8) . .
C15 C14 H14A 105.6 . .
C13 C14 H14A 105.6 . .
C15 C14 H14B 105.6 . .
C13 C14 H14B 105.6 . .
H14A C14 H14B 106.1 . .
C14 C15 C16 122.8(9) . .
C14 C15 H15A 106.6 . .
C16 C15 H15A 106.6 . .
C14 C15 H15B 106.6 . .
C16 C15 H15B 106.6 . .
H15A C15 H15B 106.6 . .
C17 C16 C15 116.8(10) . .
C17 C16 H16A 108.1 . .
C15 C16 H16A 108.1 . .
C17 C16 H16B 108.1 . .
C15 C16 H16B 108.1 . .
H16A C16 H16B 107.3 . .
C16 C17 C18 124.9(10) . .
C16 C17 H17A 106.1 . .
C18 C17 H17A 106.1 . .
C16 C17 H17B 106.1 . .
C18 C17 H17B 106.1 . .
H17A C17 H17B 106.3 . .
C17 C18 C19 117.2(10) . .
C17 C18 H18A 108.0 . .
C19 C18 H18A 108.0 . .
C17 C18 H18B 108.0 . .
C19 C18 H18B 108.0 . .
H18A C18 H18B 107.2 . .
C20 C19 C18 124.8(12) . .
C20 C19 H19A 106.1 . .
C18 C19 H19A 106.1 . .
C20 C19 H19B 106.1 . .
C18 C19 H19B 106.1 . .
H19A C19 H19B 106.3 . .
C19 C20 C21 122.9(14) . .
C19 C20 H20A 106.6 . .
C21 C20 H20A 106.6 . .
C19 C20 H20B 106.6 . .
C21 C20 H20B 106.6 . .
H20A C20 H20B 106.6 . .
C22 C21 C20 121.3(17) . .
C22 C21 H21A 107.0 . .
C20 C21 H21A 107.0 . .
C22 C21 H21B 107.0 . .
C20 C21 H21B 107.0 . .
H21A C21 H21B 106.8 . .
C21 C22 C23 125(2) . .
C21 C22 H22A 106.1 . .
C23 C22 H22A 106.1 . .
C21 C22 H22B 106.1 . .
C23 C22 H22B 106.1 . .
H22A C22 H22B 106.3 . .
C22 C23 H23A 109.5 . .
C22 C23 H23B 109.5 . .
H23A C23 H23B 109.5 . .
C22 C23 H23C 109.5 . .
H23A C23 H23C 109.5 . .
H23B C23 H23C 109.5 . .

loop_
_geom_bond_atom_site_label_1
_geom_bond_atom_site_label_2
_geom_bond_distance
_geom_bond_site_symmetry_2
N1 C1 1.494(5) .
N1 C7 1.499(5) .
N1 H1N1 0.9000 .
N1 H2N1 0.9000 .
O1 C13 1.214(6) .
O2 O2 0.000(10) 1
O2 C13 1.236(6) .
C1 C2 1.514(6) .
C1 C6 1.525(6) .
C1 H1A 0.9800 .
C2 C3 1.512(6) .
C2 H2A 0.9700 .
C2 H2B 0.9700 .
C3 C4 1.519(7) .
C3 H3A 0.9700 .
C3 H3B 0.9700 .
C4 C5 1.510(8) .
C4 H4A 0.9700 .
C4 H4B 0.9700 .
C5 C6 1.518(6) .
C5 H5A 0.9700 .
C5 H5B 0.9700 .
C6 H6A 0.9700 .
C6 H6B 0.9700 .
C7 C8 1.509(6) .
C7 C12 1.513(6) .
C7 H7A 0.9800 .
C8 C9 1.522(6) .
C8 H8A 0.9700 .
C8 H8B 0.9700 .
C9 C10 1.518(7) .
C9 H9A 0.9700 .
C9 H9B 0.9700 .
C10 C11 1.507(7) .
C10 H10A 0.9700 .
C10 H10B 0.9700 .
C11 C12 1.523(6) .
C11 H11A 0.9700 .
C11 H11B 0.9700 .
C12 H12A 0.9700 .
C12 H12B 0.9700 .
C13 O2 1.236(6) 1
C13 C14 1.495(8) .
C14 C15 1.231(10) .
C14 H14A 0.9700 .
C14 H14B 0.9700 .
C15 C16 1.540(11) .
C15 H15A 0.9700 .
C15 H15B 0.9700 .
C16 C17 1.333(12) .
C16 H16A 0.9700 .
C16 H16B 0.9700 .
C17 C18 1.419(12) .
C17 H17A 0.9700 .
C17 H17B 0.9700 .
C18 C19 1.469(14) .
C18 H18A 0.9700 .
C18 H18B 0.9700 .
C19 C20 1.239(13) .
C19 H19A 0.9700 .
C19 H19B 0.9700 .
C20 C21 1.505(16) .
C20 H20A 0.9700 .
C20 H20B 0.9700 .
C21 C22 1.220(18) .
C21 H21A 0.9700 .
C21 H21B 0.9700 .
C22 C23 1.456(17) .
C22 H22A 0.9700 .
C22 H22B 0.9700 .
C23 H23A 0.9600 .
C23 H23B 0.9600 .
C23 H23C 0.9600 .

loop_
_geom_hbond_atom_site_label_D
_geom_hbond_atom_site_label_H
_geom_hbond_atom_site_label_A
_geom_hbond_distance_DH
_geom_hbond_distance_HA
_geom_hbond_distance_DA
_geom_hbond_angle_DHA
_geom_hbond_site_symmetry_A
N1 H1N1 O2 0.90 1.84 2.716(5) 162.8 1
N1 H2N1 O1 0.90 1.83 2.716(5) 167.4 3_567
